data_4342144
loop_
_publ_author_name
'Maheswari, K.'
'Rao, A. Ramakrishna'
'Reddy, N. Dastagiri'

_publ_section_title
;
 Insertion of benzonitrile into Al-N and ga-N bonds: formation of fused
 carbatriaza-gallanes/alanes and their subsequent synthesis from amidines
 and trimethyl-gallium/aluminum.
;
_journal_issue 4
_journal_name_full 'Inorganic chemistry'
_journal_page_first 2000
_journal_page_last 2008
_journal_paper_doi 10.1021/ic5029096
_journal_volume 54
_journal_year 2015
_chemical_formula_moiety 'C80 H100 Ga4 N8, 2(C7 H8)'
_chemical_formula_sum 'C94 H116 Ga4 N8'
_chemical_formula_weight 1636.83
_space_group_crystal_system monoclinic
_space_group_IT_number 15
_space_group_name_Hall '-C 2yc'
_space_group_name_H-M_alt 'C 1 2/c 1'
_symmetry_space_group_name_Hall '-C 2yc'
_symmetry_space_group_name_H-M 'C 1 2/c 1'
_atom_sites_solution_hydrogens geom
_atom_sites_solution_primary direct
_atom_sites_solution_secondary difmap
_audit_creation_date 2014-10-21
_audit_creation_method
;
  Olex2 1.2
  (compiled Oct 26 2012 17:06:22, GUI svn.r4371)
;
_cell_angle_alpha 90.00
_cell_angle_beta 98.561(4)
_cell_angle_gamma 90.00
_cell_formula_units_Z 4
_cell_length_a 29.0426(12)
_cell_length_b 10.3599(4)
_cell_length_c 31.2885(17)
_cell_measurement_reflns_used 6973
_cell_measurement_temperature 120.1(2)
_cell_measurement_theta_max 29.2964
_cell_measurement_theta_min 2.5921
_cell_volume 9309.1(7)
_computing_cell_refinement
;
CrysAlisPro, Agilent Technologies,
Version 1.171.36.20 (release 27-06-2012 CrysAlis171 .NET)
(compiled Jul 11 2012,15:38:31)
;
_computing_data_collection
;
CrysAlisPro, Agilent Technologies,
Version 1.171.36.20 (release 27-06-2012 CrysAlis171 .NET)
(compiled Jul 11 2012,15:38:31)
;
_computing_data_reduction
;
CrysAlisPro, Agilent Technologies,
Version 1.171.36.20 (release 27-06-2012 CrysAlis171 .NET)
(compiled Jul 11 2012,15:38:31)
;
_computing_molecular_graphics
;
O. V. Dolomanov, L. J. Bourhis, R. J. Gildea, J. A. K. Howard and H. Puschmann,
OLEX2: a complete structure solution, refinement and analysis program.
J. Appl. Cryst. (2009). 42, 339-341.
;
_computing_publication_material
;
O. V. Dolomanov, L. J. Bourhis, R. J. Gildea, J. A. K. Howard and H. Puschmann,
OLEX2: a complete structure solution, refinement and analysis program.
J. Appl. Cryst. (2009). 42, 339-341.
;
_computing_structure_refinement
;
SHELXH, G.M. Sheldrick, Acta Cryst.
(2008). A64, 112-122
;
_computing_structure_solution
;
SHELXS, G.M. Sheldrick, Acta Cryst.
(2008). A64, 112-122
;
_diffrn_ambient_temperature 120.1(2)
_diffrn_detector_area_resol_mean 15.9821
_diffrn_measured_fraction_theta_full 0.9981
_diffrn_measured_fraction_theta_max 0.9861
_diffrn_measurement_details
;
  1 omega   64.00   95.00   1.0000  120.0000
omega____ theta____ kappa____ phi______ frames
    -       18.9022  179.0000   90.0000 31

  2 omega  -43.00   72.00   1.0000  120.0000
omega____ theta____ kappa____ phi______ frames
    -       18.9022    0.0000  -90.0000 115

  3 omega   20.00   89.00   1.0000  120.0000
omega____ theta____ kappa____ phi______ frames
    -       18.9022   77.0000   60.0000 69

  4 omega  -43.00   55.00   1.0000  120.0000
omega____ theta____ kappa____ phi______ frames
    -      -17.1835   37.0000 -180.0000 98

  5 omega  -11.00   16.00   1.0000  120.0000
omega____ theta____ kappa____ phi______ frames
    -       18.9022   77.0000  -90.0000 27
;
_diffrn_measurement_device_type 'Xcalibur, Eos'
_diffrn_measurement_method '\w scans'
_diffrn_orient_matrix_UB_11 0.0208035000
_diffrn_orient_matrix_UB_12 0.0299957000
_diffrn_orient_matrix_UB_13 -0.0042153000
_diffrn_orient_matrix_UB_21 -0.0067618000
_diffrn_orient_matrix_UB_22 -0.0103456000
_diffrn_orient_matrix_UB_23 -0.0224675000
_diffrn_orient_matrix_UB_31 -0.0114465000
_diffrn_orient_matrix_UB_32 0.0606925000
_diffrn_orient_matrix_UB_33 -0.0017469000
_diffrn_radiation_monochromator graphite
_diffrn_radiation_type 'Mo K\a'
_diffrn_radiation_wavelength 0.7107
_diffrn_reflns_av_R_equivalents 0.0620
_diffrn_reflns_av_unetI/netI 0.0873
_diffrn_reflns_limit_h_max 38
_diffrn_reflns_limit_h_min -38
_diffrn_reflns_limit_k_max 12
_diffrn_reflns_limit_k_min -12
_diffrn_reflns_limit_l_max 41
_diffrn_reflns_limit_l_min -35
_diffrn_reflns_number 33107
_diffrn_reflns_theta_full 25.00
_diffrn_reflns_theta_max 29.36
_diffrn_reflns_theta_min 2.60
_diffrn_source 'Enhance (Mo) X-ray Source'
_exptl_absorpt_coefficient_mu 1.191
_exptl_absorpt_correction_T_max 1.00000
_exptl_absorpt_correction_T_min 0.81747
_exptl_absorpt_correction_type multi-scan
_exptl_absorpt_process_details
;
CrysAlisPro, Agilent Technologies,
Version 1.171.36.20 (release 27-06-2012 CrysAlis171 .NET)
(compiled Jul 11 2012,15:38:31)
Empirical absorption correction using spherical harmonics,
 implemented in SCALE3 ABSPACK scaling algorithm.
;
_exptl_crystal_colour '? ? colourless'
_exptl_crystal_colour_primary colourless
_exptl_crystal_density_diffrn 1.168
_exptl_crystal_density_method 'not measured'
_exptl_crystal_description prism
_exptl_crystal_F_000 3440
_exptl_crystal_size_max 0.4
_exptl_crystal_size_mid 0.34
_exptl_crystal_size_min 0.23
_refine_diff_density_max 0.532
_refine_diff_density_min -0.369
_refine_diff_density_rms 0.078
_refine_ls_extinction_method none
_refine_ls_goodness_of_fit_ref 1.048
_refine_ls_hydrogen_treatment mixed
_refine_ls_matrix_type full
_refine_ls_number_parameters 489
_refine_ls_number_reflns 8203
_refine_ls_number_restraints 0
_refine_ls_restrained_S_all 1.048
_refine_ls_R_factor_all 0.0623
_refine_ls_R_factor_gt 0.0412
_refine_ls_shift/su_max 0.002
_refine_ls_shift/su_mean 0.000
_refine_ls_structure_factor_coef Fsqd
_refine_ls_weighting_details 'calc w=1/[\s^2^(Fo^2^)+(0.0470P)^2^+0.5165P] where P=(Fo^2^+2Fc^2^)/3'
_refine_ls_weighting_scheme calc
_refine_ls_wR_factor_gt 0.0972
_refine_ls_wR_factor_ref 0.1049
_reflns_number_gt 6217
_reflns_number_total 8203
_reflns_threshold_expression >2sigma(I)
_cod_data_source_file ic5029096_si_002.cif
_cod_data_source_block compound_8
_cod_depositor_comments 'Adding full bibliography for 4342142--4342150.cif.'
_cod_database_code 4342144
_chemical_oxdiff_formula 'C40 H60 N8 GA4'
_chemical_oxdiff_usercomment 'AT 120K'
_reflns_odcompleteness_completeness 99.81
_reflns_odcompleteness_iscentric 1
_reflns_odcompleteness_theta 26.32
_olex2_refinement_description
;
1. Fixed Uiso
 At 1.2 times of:
  H27 of C27, H26 of C26, H7 of C7, H25 of C25, H31 of C31, H15 of C15, H17
  of C17, H13 of C13, H42 of C42, H46 of C46, H43 of C43, H8 of C8, H9 of C9,
  H28 of C28, H38 of C38, H14 of C14, H6 of C6, H20 of C20, H33 of C33, H35 of
  C35, H24 of C24, H45 of C45, H44 of C44, H10 of C10, H32 of C32
 At 1.5 times of:
  {H19A,H19B,H19C} of C19, {H37A,H37B,H37C} of C37, {H21A,H21B,H21C} of C21,
  {H39A,H39B,H39C} of C39, {H36A,H36B,H36C} of C36, {H40A,H40B,H40C} of C40,
  {H3A,H3B,H3C} of C3, {H18A,H18B,H18C} of C18, {H1A,H1B,H1C} of C1, {H47A,H47B,
  H47C} of C47, {H22A,H22B,H22C} of C22
2.a Ternary CH refined with riding coordinates:
 C38(H38), C20(H20), C35(H35), C17(H17)
2.b Aromatic/amide H refined with riding coordinates:
 C14(H14), C6(H6), C33(H33), C24(H24), C10(H10), C32(H32), C27(H27), C26(H26),
 C7(H7), C25(H25), C31(H31), C15(H15), C13(H13), C28(H28), C9(H9), C8(H8),
 C43(H43), C46(H46), C42(H42), C44(H44), C45(H45)
2.c Idealised Me refined as rotating group:
 C1(H1A,H1B,H1C), C22(H22A,H22B,H22C), C18(H18A,H18B,H18C), C3(H3A,H3B,H3C),
 C40(H40A,H40B,H40C), C36(H36A,H36B,H36C), C39(H39A,H39B,H39C), C21(H21A,H21B,
 H21C), C37(H37A,H37B,H37C), C19(H19A,H19B,H19C), C47(H47A,H47B,H47C)
;

loop_
_space_group_symop_id
_space_group_symop_operation_xyz
1 'x, y, z'
2 '-x, y, -z+1/2'
3 'x+1/2, y+1/2, z'
4 '-x+1/2, y+1/2, -z+1/2'
5 '-x, -y, -z'
6 'x, -y, z-1/2'
7 '-x+1/2, -y+1/2, -z'
8 'x+1/2, -y+1/2, z-1/2'

loop_
_atom_site_label
_atom_site_type_symbol
_atom_site_fract_x
_atom_site_fract_y
_atom_site_fract_z
_atom_site_U_iso_or_equiv
_atom_site_adp_type
_atom_site_occupancy
_atom_site_symmetry_multiplicity
_atom_site_calc_flag
_atom_site_refinement_flags
Ga1 Ga 0.560561(10) 1.06685(3) 0.286775(11) 0.01627(11) Uani 1 1 d .
Ga2 Ga 0.468428(10) 0.87702(3) 0.310162(12) 0.01743(11) Uani 1 1 d .
N1 N 0.53163(8) 0.9225(2) 0.31385(8) 0.0168(6) Uani 1 1 d .
C38 C 0.49726(10) 1.1221(3) 0.40975(11) 0.0264(8) Uani 1 1 d .
H38 H 0.5015 1.1050 0.3791 0.032 Uiso 1 1 calc R
N3 N 0.56408(7) 1.0061(2) 0.23059(8) 0.0160(6) Uani 1 1 d .
C16 C 0.67858(10) 1.0552(3) 0.37065(10) 0.0195(7) Uani 1 1 d .
C4 C 0.41877(9) 1.0637(3) 0.30172(10) 0.0172(7) Uani 1 1 d .
N2 N 0.60651(8) 0.9710(2) 0.33079(8) 0.0162(6) Uani 1 1 d .
C34 C 0.37067(10) 1.0006(3) 0.38543(11) 0.0216(7) Uani 1 1 d .
N4 N 0.43370(8) 1.0114(2) 0.34035(8) 0.0176(6) Uani 1 1 d .
C2 C 0.57192(9) 0.8905(3) 0.33745(10) 0.0155(7) Uani 1 1 d .
C12 C 0.68067(10) 0.8558(3) 0.32883(10) 0.0201(7) Uani 1 1 d .
C14 C 0.75192(11) 0.9509(3) 0.36590(12) 0.0314(9) Uani 1 1 d .
H14 H 0.7849 0.9488 0.3731 0.038 Uiso 1 1 calc R
C6 C 0.60236(10) 0.7902(3) 0.40907(11) 0.0253(8) Uani 1 1 d .
H6 H 0.6177 0.8689 0.4178 0.030 Uiso 1 1 calc R
C20 C 0.65834(10) 0.7511(3) 0.29881(11) 0.0236(8) Uani 1 1 d .
H20 H 0.6244 0.7709 0.2917 0.028 Uiso 1 1 calc R
C1 C 0.54684(11) 1.2474(3) 0.29853(12) 0.0287(8) Uani 1 1 d .
H1A H 0.5131 1.2591 0.2962 0.043 Uiso 1 1 calc R
H1B H 0.5590 1.3032 0.2775 0.043 Uiso 1 1 calc R
H1C H 0.5616 1.2703 0.3278 0.043 Uiso 1 1 calc R
C29 C 0.41645(10) 1.0374(3) 0.37958(11) 0.0197(7) Uani 1 1 d .
C33 C 0.35642(11) 1.0239(3) 0.42502(11) 0.0280(8) Uani 1 1 d .
H33 H 0.3257 1.0012 0.4290 0.034 Uiso 1 1 calc R
C35 C 0.33774(10) 0.9325(3) 0.34978(11) 0.0258(8) Uani 1 1 d .
H35 H 0.3537 0.9265 0.3236 0.031 Uiso 1 1 calc R
C24 C 0.34960(10) 1.1682(3) 0.25878(11) 0.0249(8) Uani 1 1 d .
H24 H 0.3466 1.0944 0.2405 0.030 Uiso 1 1 calc R
C23 C 0.38521(9) 1.1738(3) 0.29356(11) 0.0200(7) Uani 1 1 d .
C10 C 0.55670(10) 0.6612(3) 0.35482(11) 0.0238(8) Uani 1 1 d .
H10 H 0.5403 0.6520 0.3264 0.029 Uiso 1 1 calc R
C32 C 0.38572(12) 1.0793(3) 0.45888(12) 0.0318(9) Uani 1 1 d .
H32 H 0.3751 1.0946 0.4857 0.038 Uiso 1 1 calc R
C11 C 0.65522(10) 0.9570(3) 0.34468(10) 0.0183(7) Uani 1 1 d .
C5 C 0.57756(9) 0.7787(3) 0.36782(11) 0.0190(7) Uani 1 1 d .
C22 C 0.67875(11) 0.7500(3) 0.25658(12) 0.0330(9) Uani 1 1 d .
H22A H 0.6754 0.8359 0.2433 0.050 Uiso 1 1 calc R
H22B H 0.6621 0.6865 0.2368 0.050 Uiso 1 1 calc R
H22C H 0.7118 0.7270 0.2625 0.050 Uiso 1 1 calc R
C27 C 0.35838(13) 1.3846(3) 0.31130(13) 0.0368(10) Uani 1 1 d .
H27 H 0.3616 1.4592 0.3292 0.044 Uiso 1 1 calc R
C26 C 0.32233(12) 1.3778(3) 0.27664(13) 0.0365(10) Uani 1 1 d .
H26 H 0.3007 1.4468 0.2711 0.044 Uiso 1 1 calc R
C7 C 0.60480(11) 0.6862(3) 0.43777(12) 0.0321(9) Uani 1 1 d .
H7 H 0.6211 0.6949 0.4663 0.038 Uiso 1 1 calc R
C25 C 0.31820(11) 1.2700(3) 0.25037(12) 0.0329(9) Uani 1 1 d .
H25 H 0.2939 1.2652 0.2265 0.039 Uiso 1 1 calc R
C30 C 0.44688(10) 1.0916(3) 0.41429(11) 0.0220(7) Uani 1 1 d .
C31 C 0.43069(11) 1.1125(3) 0.45338(12) 0.0289(8) Uani 1 1 d .
H31 H 0.4509 1.1501 0.4768 0.035 Uiso 1 1 calc R
C15 C 0.72672(10) 1.0500(3) 0.38088(11) 0.0280(8) Uani 1 1 d .
H15 H 0.7426 1.1156 0.3985 0.034 Uiso 1 1 calc R
C17 C 0.65196(10) 1.1657(3) 0.38818(11) 0.0256(8) Uani 1 1 d .
H17 H 0.6179 1.1484 0.3798 0.031 Uiso 1 1 calc R
C13 C 0.72905(10) 0.8552(3) 0.34043(11) 0.0270(8) Uani 1 1 d .
H13 H 0.7466 0.7870 0.3305 0.032 Uiso 1 1 calc R
C28 C 0.38966(11) 1.2828(3) 0.31994(12) 0.0277(8) Uani 1 1 d .
H28 H 0.4140 1.2877 0.3438 0.033 Uiso 1 1 calc R
C18 C 0.66176(12) 1.1757(4) 0.43737(12) 0.0371(9) Uani 1 1 d .
H18A H 0.6545 1.0931 0.4501 0.056 Uiso 1 1 calc R
H18B H 0.6424 1.2439 0.4471 0.056 Uiso 1 1 calc R
H18C H 0.6947 1.1964 0.4464 0.056 Uiso 1 1 calc R
C3 C 0.44327(11) 0.7026(3) 0.31033(12) 0.0319(9) Uani 1 1 d .
H3A H 0.4535 0.6524 0.2869 0.048 Uiso 1 1 calc R
H3B H 0.4092 0.7064 0.3061 0.048 Uiso 1 1 calc R
H3C H 0.4544 0.6612 0.3381 0.048 Uiso 1 1 calc R
C40 C 0.50998(12) 1.2618(3) 0.41980(15) 0.0491(11) Uani 1 1 d .
H40A H 0.4897 1.3182 0.4001 0.074 Uiso 1 1 calc R
H40B H 0.5425 1.2765 0.4161 0.074 Uiso 1 1 calc R
H40C H 0.5060 1.2811 0.4497 0.074 Uiso 1 1 calc R
C36 C 0.32703(12) 0.7944(3) 0.36366(12) 0.0389(10) Uani 1 1 d .
H36A H 0.3561 0.7454 0.3700 0.058 Uiso 1 1 calc R
H36B H 0.3063 0.7519 0.3403 0.058 Uiso 1 1 calc R
H36C H 0.3118 0.7979 0.3896 0.058 Uiso 1 1 calc R
C9 C 0.55964(11) 0.5577(3) 0.38303(13) 0.0320(9) Uani 1 1 d .
H9 H 0.5453 0.4778 0.3740 0.038 Uiso 1 1 calc R
C39 C 0.53069(12) 1.0362(4) 0.43858(15) 0.0499(12) Uani 1 1 d .
H39A H 0.5280 1.0535 0.4689 0.075 Uiso 1 1 calc R
H39B H 0.5626 1.0540 0.4336 0.075 Uiso 1 1 calc R
H39C H 0.5231 0.9456 0.4319 0.075 Uiso 1 1 calc R
C21 C 0.66333(12) 0.6166(3) 0.31988(13) 0.0334(9) Uani 1 1 d .
H21A H 0.6964 0.5931 0.3258 0.050 Uiso 1 1 calc R
H21B H 0.6465 0.5530 0.3002 0.050 Uiso 1 1 calc R
H21C H 0.6503 0.6181 0.3470 0.050 Uiso 1 1 calc R
C37 C 0.29223(11) 1.0080(4) 0.33738(12) 0.0410(10) Uani 1 1 d .
H37A H 0.2754 1.0122 0.3623 0.061 Uiso 1 1 calc R
H37B H 0.2728 0.9643 0.3134 0.061 Uiso 1 1 calc R
H37C H 0.2993 1.0956 0.3286 0.061 Uiso 1 1 calc R
C8 C 0.58358(11) 0.5709(3) 0.42463(13) 0.0330(9) Uani 1 1 d .
H8 H 0.5853 0.5002 0.4441 0.040 Uiso 1 1 calc R
C19 C 0.66273(12) 1.2939(3) 0.36785(13) 0.0386(10) Uani 1 1 d .
H19A H 0.6961 1.3120 0.3747 0.058 Uiso 1 1 calc R
H19B H 0.6452 1.3632 0.3794 0.058 Uiso 1 1 calc R
H19C H 0.6538 1.2890 0.3364 0.058 Uiso 1 1 calc R
C41 C 0.42019(12) 0.6419(3) 0.44688(12) 0.0346(9) Uani 1 1 d .
C43 C 0.34880(13) 0.5855(4) 0.47232(14) 0.0470(11) Uani 1 1 d .
H43 H 0.3239 0.6091 0.4873 0.056 Uiso 1 1 calc R
C46 C 0.42033(14) 0.5210(4) 0.42871(14) 0.0510(12) Uani 1 1 d .
H46 H 0.4448 0.4980 0.4132 0.061 Uiso 1 1 calc R
C42 C 0.38418(14) 0.6733(4) 0.46819(13) 0.0436(10) Uani 1 1 d .
H42 H 0.3832 0.7568 0.4805 0.052 Uiso 1 1 calc R
C47 C 0.45784(14) 0.7381(4) 0.44204(14) 0.0538(12) Uani 1 1 d .
H47A H 0.4883 0.7000 0.4526 0.081 Uiso 1 1 calc R
H47B H 0.4534 0.8156 0.4589 0.081 Uiso 1 1 calc R
H47C H 0.4564 0.7612 0.4115 0.081 Uiso 1 1 calc R
C44 C 0.35005(13) 0.4644(4) 0.45452(13) 0.0443(10) Uani 1 1 d .
H44 H 0.3263 0.4034 0.4575 0.053 Uiso 1 1 calc R
C45 C 0.38579(15) 0.4326(4) 0.43252(15) 0.0517(12) Uani 1 1 d .
H45 H 0.3868 0.3495 0.4199 0.062 Uiso 1 1 calc R

loop_
_atom_site_aniso_label
_atom_site_aniso_U_11
_atom_site_aniso_U_22
_atom_site_aniso_U_33
_atom_site_aniso_U_23
_atom_site_aniso_U_13
_atom_site_aniso_U_12
Ga1 0.01604(17) 0.01737(19) 0.0153(2) 0.00044(15) 0.00190(13) 0.00099(13)
Ga2 0.01401(17) 0.0198(2) 0.0187(2) 0.00160(15) 0.00305(13) 0.00009(13)
N1 0.0144(12) 0.0222(14) 0.0143(16) -0.0004(12) 0.0041(10) 0.0003(10)
C38 0.0240(17) 0.042(2) 0.014(2) -0.0035(16) 0.0036(14) -0.0079(15)
N3 0.0153(12) 0.0186(13) 0.0144(16) 0.0013(12) 0.0033(10) -0.0018(10)
C16 0.0222(16) 0.0220(17) 0.015(2) -0.0010(14) 0.0043(13) -0.0029(13)
C4 0.0126(14) 0.0194(17) 0.019(2) 0.0008(15) 0.0014(12) -0.0053(12)
N2 0.0166(12) 0.0153(13) 0.0164(16) -0.0002(11) 0.0017(10) -0.0002(10)
C34 0.0194(16) 0.0251(18) 0.021(2) 0.0032(15) 0.0049(13) 0.0018(13)
N4 0.0171(12) 0.0233(14) 0.0123(16) -0.0004(12) 0.0021(10) 0.0017(11)
C2 0.0184(15) 0.0144(15) 0.0146(19) -0.0038(13) 0.0052(12) 0.0030(12)
C12 0.0219(16) 0.0223(17) 0.016(2) 0.0059(14) 0.0031(13) 0.0024(13)
C14 0.0147(16) 0.046(2) 0.033(2) -0.0015(18) -0.0005(14) -0.0024(15)
C6 0.0254(17) 0.0264(19) 0.024(2) 0.0009(16) 0.0032(14) 0.0010(14)
C20 0.0181(15) 0.0260(18) 0.026(2) -0.0024(15) 0.0014(13) 0.0050(13)
C1 0.0350(18) 0.0213(18) 0.029(2) -0.0040(16) 0.0028(15) 0.0031(15)
C29 0.0189(15) 0.0231(17) 0.018(2) 0.0038(14) 0.0070(13) 0.0038(13)
C33 0.0223(17) 0.036(2) 0.028(2) -0.0005(17) 0.0112(15) 0.0004(14)
C35 0.0185(16) 0.038(2) 0.021(2) 0.0028(16) 0.0055(13) -0.0016(14)
C24 0.0220(16) 0.0296(18) 0.025(2) 0.0034(16) 0.0079(14) 0.0047(14)
C23 0.0173(15) 0.0231(17) 0.021(2) 0.0039(15) 0.0085(13) 0.0026(13)
C10 0.0186(15) 0.0247(18) 0.028(2) 0.0027(16) 0.0013(13) 0.0017(13)
C32 0.040(2) 0.035(2) 0.024(2) -0.0032(17) 0.0176(17) -0.0002(16)
C11 0.0186(15) 0.0235(17) 0.0127(19) 0.0039(14) 0.0014(12) -0.0024(13)
C5 0.0160(14) 0.0196(17) 0.022(2) 0.0024(14) 0.0053(13) 0.0037(12)
C22 0.0322(19) 0.039(2) 0.027(2) -0.0048(18) 0.0013(15) 0.0056(16)
C27 0.048(2) 0.0227(19) 0.043(3) 0.0013(18) 0.0176(19) 0.0082(16)
C26 0.038(2) 0.033(2) 0.043(3) 0.0170(19) 0.0196(18) 0.0162(16)
C7 0.0358(19) 0.035(2) 0.024(2) 0.0107(18) 0.0002(15) 0.0045(16)
C25 0.0262(18) 0.043(2) 0.030(2) 0.0134(19) 0.0063(15) 0.0102(16)
C30 0.0247(17) 0.0264(18) 0.016(2) 0.0012(15) 0.0067(14) -0.0015(13)
C31 0.0334(19) 0.0294(19) 0.024(2) -0.0004(16) 0.0045(15) -0.0056(15)
C15 0.0225(17) 0.038(2) 0.023(2) -0.0050(16) 0.0013(14) -0.0056(15)
C17 0.0244(17) 0.0265(18) 0.025(2) -0.0050(16) 0.0005(14) -0.0048(14)
C13 0.0208(16) 0.033(2) 0.027(2) 0.0009(16) 0.0030(14) 0.0062(14)
C28 0.0294(18) 0.0275(19) 0.027(2) 0.0027(16) 0.0073(15) 0.0041(14)
C18 0.038(2) 0.046(2) 0.027(3) -0.0091(19) 0.0058(16) -0.0037(17)
C3 0.0234(17) 0.0282(19) 0.042(3) 0.0022(17) -0.0008(15) -0.0051(14)
C40 0.038(2) 0.036(2) 0.075(4) 0.010(2) 0.014(2) -0.0063(17)
C36 0.039(2) 0.045(2) 0.032(3) 0.0017(19) 0.0001(17) -0.0154(17)
C9 0.0267(18) 0.0206(19) 0.048(3) 0.0079(17) 0.0038(17) -0.0015(14)
C39 0.027(2) 0.038(2) 0.088(4) 0.009(2) 0.017(2) -0.0023(16)
C21 0.0315(19) 0.0249(19) 0.045(3) 0.0010(17) 0.0082(17) 0.0044(15)
C37 0.0245(18) 0.067(3) 0.031(3) 0.004(2) 0.0043(16) 0.0085(18)
C8 0.035(2) 0.027(2) 0.038(3) 0.0141(17) 0.0076(17) 0.0032(16)
C19 0.049(2) 0.030(2) 0.040(3) -0.0030(18) 0.0138(19) -0.0015(17)
C41 0.039(2) 0.036(2) 0.028(3) 0.0038(18) 0.0043(17) 0.0023(17)
C43 0.044(2) 0.060(3) 0.040(3) 0.000(2) 0.015(2) 0.002(2)
C46 0.055(3) 0.037(2) 0.066(4) 0.003(2) 0.025(2) 0.010(2)
C42 0.060(3) 0.041(2) 0.032(3) -0.004(2) 0.010(2) 0.006(2)
C47 0.065(3) 0.054(3) 0.044(3) 0.004(2) 0.014(2) -0.011(2)
C44 0.049(2) 0.054(3) 0.027(3) 0.006(2) -0.0047(19) -0.011(2)
C45 0.073(3) 0.031(2) 0.054(3) 0.000(2) 0.020(2) 0.001(2)

loop_
_atom_type_symbol
_atom_type_description
_atom_type_scat_dispersion_real
_atom_type_scat_dispersion_imag
_atom_type_scat_source
C C 0.0033 0.0016 'International Tables Vol C Tables 4.2.6.8 and 6.1.1.4'
H H 0.0000 0.0000 'International Tables Vol C Tables 4.2.6.8 and 6.1.1.4'
Ga Ga 0.2307 1.6083 'International Tables Vol C Tables 4.2.6.8 and 6.1.1.4'
N N 0.0061 0.0033 'International Tables Vol C Tables 4.2.6.8 and 6.1.1.4'

loop_
_geom_angle_atom_site_label_1
_geom_angle_atom_site_label_2
_geom_angle_atom_site_label_3
_geom_angle
_geom_angle_site_symmetry_1
_geom_angle_site_symmetry_3
N1 Ga1 N2 67.40(9) . .
N1 Ga1 C2 33.46(9) . .
N3 Ga1 N1 103.52(10) . .
N3 Ga1 N2 110.39(10) . .
N3 Ga1 C2 109.85(10) . .
N3 Ga1 C1 122.34(13) . .
N2 Ga1 C2 33.95(9) . .
C1 Ga1 N1 122.21(13) . .
C1 Ga1 N2 118.13(12) . .
C1 Ga1 C2 127.75(13) . .
N1 Ga2 N3 103.70(10) . 2_655
N1 Ga2 C4 111.66(9) . .
N1 Ga2 N4 110.29(10) . .
N1 Ga2 C3 126.47(12) . .
N3 Ga2 C4 33.67(10) 2_655 .
N3 Ga2 N4 67.40(10) 2_655 .
N4 Ga2 C4 33.77(10) . .
C3 Ga2 N3 118.90(12) . 2_655
C3 Ga2 C4 121.81(11) . .
C3 Ga2 N4 114.94(12) . .
Ga2 N1 Ga1 129.71(13) . .
C2 N1 Ga1 91.82(17) . .
C2 N1 Ga2 137.9(2) . .
C30 C38 H38 108.0 . .
C40 C38 H38 108.0 . .
C40 C38 C30 112.7(3) . .
C40 C38 C39 108.8(3) . .
C39 C38 H38 108.0 . .
C39 C38 C30 111.2(3) . .
Ga1 N3 Ga2 137.47(12) . 2_655
C4 N3 Ga1 129.6(2) 2_655 .
C4 N3 Ga2 90.56(19) 2_655 2_655
C11 C16 C17 121.4(3) . .
C15 C16 C11 119.1(3) . .
C15 C16 C17 119.5(3) . .
N3 C4 Ga2 55.76(15) 2_655 .
N3 C4 N4 113.4(3) 2_655 .
N3 C4 C23 121.2(3) 2_655 .
N4 C4 Ga2 57.74(15) . .
N4 C4 C23 125.3(3) . .
C23 C4 Ga2 175.2(2) . .
C2 N2 Ga1 88.73(17) . .
C2 N2 C11 128.3(2) . .
C11 N2 Ga1 141.29(19) . .
C29 C34 C35 121.7(3) . .
C33 C34 C29 118.6(3) . .
C33 C34 C35 119.7(3) . .
C4 N4 Ga2 88.49(18) . .
C4 N4 C29 126.6(2) . .
C29 N4 Ga2 142.7(2) . .
N1 C2 Ga1 54.72(15) . .
N1 C2 N2 112.0(3) . .
N1 C2 C5 123.5(2) . .
N2 C2 Ga1 57.33(15) . .
N2 C2 C5 124.5(3) . .
C5 C2 Ga1 177.9(2) . .
C11 C12 C20 123.4(3) . .
C13 C12 C20 118.6(3) . .
C13 C12 C11 118.0(3) . .
C15 C14 H14 120.1 . .
C13 C14 H14 120.1 . .
C13 C14 C15 119.7(3) . .
C5 C6 H6 120.0 . .
C5 C6 C7 120.1(3) . .
C7 C6 H6 120.0 . .
C12 C20 H20 107.9 . .
C12 C20 C22 110.8(3) . .
C12 C20 C21 112.2(3) . .
C22 C20 H20 107.9 . .
C22 C20 C21 109.9(3) . .
C21 C20 H20 107.9 . .
Ga1 C1 H1A 109.5 . .
Ga1 C1 H1B 109.5 . .
Ga1 C1 H1C 109.5 . .
H1A C1 H1B 109.5 . .
H1A C1 H1C 109.5 . .
H1B C1 H1C 109.5 . .
C34 C29 N4 121.2(3) . .
C30 C29 C34 119.9(3) . .
C30 C29 N4 118.7(3) . .
C34 C33 H33 119.1 . .
C32 C33 C34 121.8(3) . .
C32 C33 H33 119.1 . .
C34 C35 H35 108.1 . .
C34 C35 C36 110.7(3) . .
C34 C35 C37 111.8(3) . .
C36 C35 H35 108.1 . .
C37 C35 H35 108.1 . .
C37 C35 C36 110.0(3) . .
C23 C24 H24 119.8 . .
C23 C24 C25 120.5(3) . .
C25 C24 H24 119.8 . .
C24 C23 C4 119.5(3) . .
C24 C23 C28 119.5(3) . .
C28 C23 C4 121.1(3) . .
C5 C10 H10 119.7 . .
C9 C10 H10 119.7 . .
C9 C10 C5 120.5(3) . .
C33 C32 H32 120.3 . .
C33 C32 C31 119.5(3) . .
C31 C32 H32 120.3 . .
C16 C11 N2 118.2(3) . .
C16 C11 C12 120.3(3) . .
C12 C11 N2 121.1(3) . .
C6 C5 C2 121.2(3) . .
C6 C5 C10 119.3(3) . .
C10 C5 C2 119.4(3) . .
C20 C22 H22A 109.5 . .
C20 C22 H22B 109.5 . .
C20 C22 H22C 109.5 . .
H22A C22 H22B 109.5 . .
H22A C22 H22C 109.5 . .
H22B C22 H22C 109.5 . .
C26 C27 H27 119.8 . .
C26 C27 C28 120.4(3) . .
C28 C27 H27 119.8 . .
C27 C26 H26 120.2 . .
C25 C26 C27 119.6(3) . .
C25 C26 H26 120.2 . .
C6 C7 H7 120.0 . .
C8 C7 C6 119.9(3) . .
C8 C7 H7 120.0 . .
C24 C25 H25 119.9 . .
C26 C25 C24 120.2(3) . .
C26 C25 H25 119.9 . .
C29 C30 C38 120.7(3) . .
C31 C30 C38 120.3(3) . .
C31 C30 C29 118.9(3) . .
C32 C31 C30 121.3(3) . .
C32 C31 H31 119.4 . .
C30 C31 H31 119.4 . .
C16 C15 H15 119.5 . .
C14 C15 C16 121.1(3) . .
C14 C15 H15 119.5 . .
C16 C17 H17 107.7 . .
C16 C17 C18 112.6(3) . .
C18 C17 H17 107.7 . .
C19 C17 C16 110.9(3) . .
C19 C17 H17 107.7 . .
C19 C17 C18 110.1(3) . .
C12 C13 H13 119.1 . .
C14 C13 C12 121.7(3) . .
C14 C13 H13 119.1 . .
C23 C28 H28 120.0 . .
C27 C28 C23 119.9(3) . .
C27 C28 H28 120.0 . .
C17 C18 H18A 109.5 . .
C17 C18 H18B 109.5 . .
C17 C18 H18C 109.5 . .
H18A C18 H18B 109.5 . .
H18A C18 H18C 109.5 . .
H18B C18 H18C 109.5 . .
Ga2 C3 H3A 109.5 . .
Ga2 C3 H3B 109.5 . .
Ga2 C3 H3C 109.5 . .
H3A C3 H3B 109.5 . .
H3A C3 H3C 109.5 . .
H3B C3 H3C 109.5 . .
C38 C40 H40A 109.5 . .
C38 C40 H40B 109.5 . .
C38 C40 H40C 109.5 . .
H40A C40 H40B 109.5 . .
H40A C40 H40C 109.5 . .
H40B C40 H40C 109.5 . .
C35 C36 H36A 109.5 . .
C35 C36 H36B 109.5 . .
C35 C36 H36C 109.5 . .
H36A C36 H36B 109.5 . .
H36A C36 H36C 109.5 . .
H36B C36 H36C 109.5 . .
C10 C9 H9 120.1 . .
C10 C9 C8 119.7(3) . .
C8 C9 H9 120.1 . .
C38 C39 H39A 109.5 . .
C38 C39 H39B 109.5 . .
C38 C39 H39C 109.5 . .
H39A C39 H39B 109.5 . .
H39A C39 H39C 109.5 . .
H39B C39 H39C 109.5 . .
C20 C21 H21A 109.5 . .
C20 C21 H21B 109.5 . .
C20 C21 H21C 109.5 . .
H21A C21 H21B 109.5 . .
H21A C21 H21C 109.5 . .
H21B C21 H21C 109.5 . .
C35 C37 H37A 109.5 . .
C35 C37 H37B 109.5 . .
C35 C37 H37C 109.5 . .
H37A C37 H37B 109.5 . .
H37A C37 H37C 109.5 . .
H37B C37 H37C 109.5 . .
C7 C8 C9 120.3(3) . .
C7 C8 H8 119.8 . .
C9 C8 H8 119.8 . .
C17 C19 H19A 109.5 . .
C17 C19 H19B 109.5 . .
C17 C19 H19C 109.5 . .
H19A C19 H19B 109.5 . .
H19A C19 H19C 109.5 . .
H19B C19 H19C 109.5 . .
C46 C41 C47 121.0(3) . .
C42 C41 C46 118.0(3) . .
C42 C41 C47 121.0(3) . .
C42 C43 H43 120.2 . .
C44 C43 H43 120.2 . .
C44 C43 C42 119.6(4) . .
C41 C46 H46 119.2 . .
C45 C46 C41 121.5(4) . .
C45 C46 H46 119.2 . .
C41 C42 C43 121.4(4) . .
C41 C42 H42 119.3 . .
C43 C42 H42 119.3 . .
C41 C47 H47A 109.5 . .
C41 C47 H47B 109.5 . .
C41 C47 H47C 109.5 . .
H47A C47 H47B 109.5 . .
H47A C47 H47C 109.5 . .
H47B C47 H47C 109.5 . .
C43 C44 H44 120.3 . .
C45 C44 C43 119.4(4) . .
C45 C44 H44 120.3 . .
C46 C45 H45 120.0 . .
C44 C45 C46 120.0(4) . .
C44 C45 H45 120.0 . .

loop_
_geom_bond_atom_site_label_1
_geom_bond_atom_site_label_2
_geom_bond_distance
_geom_bond_site_symmetry_2
Ga1 N1 1.968(2) .
Ga1 N3 1.884(2) .
Ga1 N2 2.029(2) .
Ga1 C2 2.409(3) .
Ga1 C1 1.959(3) .
Ga2 N1 1.882(2) .
Ga2 N3 1.987(2) 2_655
Ga2 C4 2.403(3) .
Ga2 N4 2.033(2) .
Ga2 C3 1.950(3) .
N1 C2 1.329(4) .
C38 H38 1.0000 .
C38 C30 1.524(4) .
C38 C40 1.515(4) .
C38 C39 1.512(5) .
N3 Ga2 1.987(2) 2_655
N3 C4 1.332(4) 2_655
C16 C11 1.411(4) .
C16 C15 1.388(4) .
C16 C17 1.529(4) .
C4 N3 1.332(4) 2_655
C4 N4 1.336(4) .
C4 C23 1.498(4) .
N2 C2 1.346(3) .
N2 C11 1.424(3) .
C34 C29 1.421(4) .
C34 C33 1.384(4) .
C34 C35 1.529(4) .
N4 C29 1.419(4) .
C2 C5 1.492(4) .
C12 C20 1.516(4) .
C12 C11 1.414(4) .
C12 C13 1.398(4) .
C14 H14 0.9500 .
C14 C15 1.382(4) .
C14 C13 1.379(4) .
C6 H6 0.9500 .
C6 C5 1.386(4) .
C6 C7 1.398(4) .
C20 H20 1.0000 .
C20 C22 1.527(5) .
C20 C21 1.539(4) .
C1 H1A 0.9800 .
C1 H1B 0.9800 .
C1 H1C 0.9800 .
C29 C30 1.411(4) .
C33 H33 0.9500 .
C33 C32 1.381(5) .
C35 H35 1.0000 .
C35 C36 1.541(4) .
C35 C37 1.535(4) .
C24 H24 0.9500 .
C24 C23 1.386(4) .
C24 C25 1.393(4) .
C23 C28 1.393(4) .
C10 H10 0.9500 .
C10 C5 1.393(4) .
C10 C9 1.383(4) .
C32 H32 0.9500 .
C32 C31 1.386(4) .
C22 H22A 0.9800 .
C22 H22B 0.9800 .
C22 H22C 0.9800 .
C27 H27 0.9500 .
C27 C26 1.393(5) .
C27 C28 1.392(4) .
C26 H26 0.9500 .
C26 C25 1.381(5) .
C7 H7 0.9500 .
C7 C8 1.378(5) .
C25 H25 0.9500 .
C30 C31 1.391(5) .
C31 H31 0.9500 .
C15 H15 0.9500 .
C17 H17 1.0000 .
C17 C18 1.526(5) .
C17 C19 1.525(4) .
C13 H13 0.9500 .
C28 H28 0.9500 .
C18 H18A 0.9800 .
C18 H18B 0.9800 .
C18 H18C 0.9800 .
C3 H3A 0.9800 .
C3 H3B 0.9800 .
C3 H3C 0.9800 .
C40 H40A 0.9800 .
C40 H40B 0.9800 .
C40 H40C 0.9800 .
C36 H36A 0.9800 .
C36 H36B 0.9800 .
C36 H36C 0.9800 .
C9 H9 0.9500 .
C9 C8 1.388(5) .
C39 H39A 0.9800 .
C39 H39B 0.9800 .
C39 H39C 0.9800 .
C21 H21A 0.9800 .
C21 H21B 0.9800 .
C21 H21C 0.9800 .
C37 H37A 0.9800 .
C37 H37B 0.9800 .
C37 H37C 0.9800 .
C8 H8 0.9500 .
C19 H19A 0.9800 .
C19 H19B 0.9800 .
C19 H19C 0.9800 .
C41 C46 1.376(5) .
C41 C42 1.361(5) .
C41 C47 1.503(5) .
C43 H43 0.9500 .
C43 C42 1.392(5) .
C43 C44 1.375(5) .
C46 H46 0.9500 .
C46 C45 1.377(5) .
C42 H42 0.9500 .
C47 H47A 0.9800 .
C47 H47B 0.9800 .
C47 H47C 0.9800 .
C44 H44 0.9500 .
C44 C45 1.368(5) .
C45 H45 0.9500 .

loop_
_geom_torsion_atom_site_label_1
_geom_torsion_atom_site_label_2
_geom_torsion_atom_site_label_3
_geom_torsion_atom_site_label_4
_geom_torsion
_geom_torsion_site_symmetry_1
_geom_torsion_site_symmetry_4
Ga1 N1 C2 N2 1.6(2) . .
Ga1 N1 C2 C5 -178.7(3) . .
Ga1 N2 C2 N1 -1.6(2) . .
Ga1 N2 C2 C5 178.8(3) . .
Ga1 N2 C11 C16 77.5(4) . .
Ga1 N2 C11 C12 -95.1(4) . .
Ga1 C2 C5 C6 -165(6) . .
Ga1 C2 C5 C10 14(6) . .
Ga2 N1 C2 Ga1 -171.1(3) . .
Ga2 N1 C2 N2 -169.4(2) . .
Ga2 N1 C2 C5 10.2(5) . .
Ga2 C4 N4 C29 -166.5(3) . .
Ga2 C4 C23 C24 -8(3) . .
Ga2 C4 C23 C28 173(3) . .
Ga2 N4 C29 C34 -90.3(4) . .
Ga2 N4 C29 C30 84.7(4) . .
N1 Ga1 N3 Ga2 24.1(2) . 2_655
N1 Ga1 N3 C4 -179.1(2) . 2_655
N1 Ga1 N2 C2 1.08(16) . .
N1 Ga1 N2 C11 165.6(3) . .
N1 Ga1 C2 N2 -178.2(3) . .
N1 Ga1 C2 C5 31(6) . .
N1 Ga2 C4 N3 82.15(18) . 2_655
N1 Ga2 C4 N4 -94.43(17) . .
N1 Ga2 C4 C23 135(3) . .
N1 Ga2 N4 C4 98.92(17) . .
N1 Ga2 N4 C29 -99.1(3) . .
N1 C2 C5 C6 -134.7(3) . .
N1 C2 C5 C10 43.9(4) . .
C38 C30 C31 C32 -176.7(3) . .
N3 Ga1 N1 Ga2 -82.13(17) . .
N3 Ga1 N1 C2 105.64(18) . .
N3 Ga1 N2 C2 -95.55(17) . .
N3 Ga1 N2 C11 68.9(3) . .
N3 Ga1 C2 N1 -84.53(18) . .
N3 Ga1 C2 N2 97.29(17) . .
N3 Ga1 C2 C5 -54(6) . .
N3 Ga2 N1 Ga1 2.53(19) 2_655 .
N3 Ga2 N1 C2 170.9(3) 2_655 .
N3 Ga2 C4 N4 -176.6(3) 2_655 .
N3 Ga2 C4 C23 53(3) 2_655 .
N3 Ga2 N4 C4 2.05(15) 2_655 .
N3 Ga2 N4 C29 164.0(3) 2_655 .
N3 C4 N4 Ga2 -3.1(2) 2_655 .
N3 C4 N4 C29 -169.5(3) 2_655 .
N3 C4 C23 C24 42.3(4) 2_655 .
N3 C4 C23 C28 -136.6(3) 2_655 .
C4 Ga2 N1 Ga1 -31.9(2) . .
C4 Ga2 N1 C2 136.5(3) . .
C4 Ga2 N4 C29 161.9(4) . .
C4 N4 C29 C34 67.0(4) . .
C4 N4 C29 C30 -118.0(3) . .
C4 C23 C28 C27 179.1(3) . .
N2 Ga1 N1 Ga2 171.1(2) . .
N2 Ga1 N1 C2 -1.10(16) . .
N2 Ga1 N3 Ga2 94.65(18) . 2_655
N2 Ga1 N3 C4 -108.6(2) . 2_655
N2 Ga1 C2 N1 178.2(3) . .
N2 Ga1 C2 C5 -151(6) . .
N2 C2 C5 C6 44.9(4) . .
N2 C2 C5 C10 -136.5(3) . .
C34 C29 C30 C38 175.3(3) . .
C34 C29 C30 C31 -2.4(4) . .
C34 C33 C32 C31 -0.2(5) . .
N4 Ga2 N1 Ga1 -68.11(19) . .
N4 Ga2 N1 C2 100.3(3) . .
N4 Ga2 C4 N3 176.6(3) . 2_655
N4 Ga2 C4 C23 -130(3) . .
N4 C4 C23 C24 -136.1(3) . .
N4 C4 C23 C28 45.0(4) . .
N4 C29 C30 C38 0.2(4) . .
N4 C29 C30 C31 -177.4(3) . .
C2 Ga1 N1 Ga2 172.2(3) . .
C2 Ga1 N3 Ga2 58.4(2) . 2_655
C2 Ga1 N3 C4 -144.8(2) . 2_655
C2 Ga1 N2 C11 164.5(4) . .
C2 N2 C11 C16 -122.4(3) . .
C2 N2 C11 C12 65.0(4) . .
C6 C7 C8 C9 -0.2(5) . .
C20 C12 C11 C16 -176.6(3) . .
C20 C12 C11 N2 -4.2(5) . .
C20 C12 C13 C14 176.8(3) . .
C1 Ga1 N1 Ga2 61.2(2) . .
C1 Ga1 N1 C2 -111.1(2) . .
C1 Ga1 N3 Ga2 -119.2(2) . 2_655
C1 Ga1 N3 C4 37.6(3) . 2_655
C1 Ga1 N2 C2 116.69(19) . .
C1 Ga1 N2 C11 -78.8(3) . .
C1 Ga1 C2 N1 92.9(2) . .
C1 Ga1 C2 N2 -85.3(2) . .
C1 Ga1 C2 C5 124(6) . .
C29 C34 C33 C32 -1.2(5) . .
C29 C34 C35 C36 114.7(3) . .
C29 C34 C35 C37 -122.4(3) . .
C29 C30 C31 C32 1.0(5) . .
C33 C34 C29 N4 177.5(3) . .
C33 C34 C29 C30 2.5(4) . .
C33 C34 C35 C36 -63.3(4) . .
C33 C34 C35 C37 59.7(4) . .
C33 C32 C31 C30 0.3(5) . .
C35 C34 C29 N4 -0.5(4) . .
C35 C34 C29 C30 -175.4(3) . .
C35 C34 C33 C32 176.8(3) . .
C24 C23 C28 C27 0.2(5) . .
C23 C4 N4 Ga2 175.5(3) . .
C23 C4 N4 C29 9.0(4) . .
C23 C24 C25 C26 0.1(5) . .
C10 C9 C8 C7 -0.7(5) . .
C11 C16 C15 C14 0.3(5) . .
C11 C16 C17 C18 123.1(3) . .
C11 C16 C17 C19 -113.1(3) . .
C11 N2 C2 Ga1 -167.7(3) . .
C11 N2 C2 N1 -169.3(3) . .
C11 N2 C2 C5 11.1(5) . .
C11 C12 C20 C22 121.1(3) . .
C11 C12 C20 C21 -115.6(3) . .
C11 C12 C13 C14 -1.2(5) . .
C5 C6 C7 C8 1.8(5) . .
C5 C10 C9 C8 0.0(5) . .
C27 C26 C25 C24 0.7(5) . .
C26 C27 C28 C23 0.6(5) . .
C7 C6 C5 C2 176.2(3) . .
C7 C6 C5 C10 -2.5(5) . .
C25 C24 C23 C4 -179.5(3) . .
C25 C24 C23 C28 -0.6(5) . .
C15 C16 C11 N2 -173.5(3) . .
C15 C16 C11 C12 -0.9(5) . .
C15 C16 C17 C18 -56.1(4) . .
C15 C16 C17 C19 67.7(4) . .
C15 C14 C13 C12 0.6(5) . .
C17 C16 C11 N2 7.3(4) . .
C17 C16 C11 C12 179.9(3) . .
C17 C16 C15 C14 179.5(3) . .
C13 C12 C20 C22 -56.7(4) . .
C13 C12 C20 C21 66.6(4) . .
C13 C12 C11 C16 1.3(5) . .
C13 C12 C11 N2 173.7(3) . .
C13 C14 C15 C16 -0.1(5) . .
C28 C27 C26 C25 -1.0(5) . .
C3 Ga2 N1 Ga1 145.54(18) . .
C3 Ga2 N1 C2 -46.1(4) . .
C3 Ga2 C4 N3 -95.4(2) . 2_655
C3 Ga2 C4 N4 88.0(2) . .
C3 Ga2 C4 C23 -42(3) . .
C3 Ga2 N4 C4 -110.51(18) . .
C3 Ga2 N4 C29 51.4(3) . .
C40 C38 C30 C29 124.4(3) . .
C40 C38 C30 C31 -58.0(4) . .
C9 C10 C5 C2 -177.1(3) . .
C9 C10 C5 C6 1.6(4) . .
C39 C38 C30 C29 -113.0(4) . .
C39 C38 C30 C31 64.6(4) . .
C41 C46 C45 C44 0.5(7) . .
C43 C44 C45 C46 0.6(7) . .
C46 C41 C42 C43 1.1(6) . .
C42 C41 C46 C45 -1.3(6) . .
C42 C43 C44 C45 -0.8(6) . .
C47 C41 C46 C45 -179.3(4) . .
C47 C41 C42 C43 179.1(4) . .
C44 C43 C42 C41 -0.1(6) . .

loop_
_smtbx_masks_void_nr
_smtbx_masks_void_average_x
_smtbx_masks_void_average_y
_smtbx_masks_void_average_z
_smtbx_masks_void_volume
_smtbx_masks_void_count_electrons
1 0.000 0.000 0.000 18.2 0.0
2 0.000 -0.032 0.250 36.6 0.4
3 0.000 0.000 0.500 18.2 0.0
4 0.000 0.032 0.750 36.6 0.1
5 0.250 0.263 0.500 243.8 13.2
6 0.250 -0.281 1.000 243.8 13.2
7 0.500 0.468 0.250 36.6 0.4
8 0.500 0.532 0.750 36.6 0.1
9 0.500 0.500 0.000 18.2 0.0
10 0.500 0.500 0.500 18.2 0.0
11 0.750 -0.314 1.000 243.8 13.2
12 0.750 0.763 0.500 243.8 13.2
